data_4349805
loop_
_publ_author_name
'Zeb, Aurang'
'Sun, Zhihua'
'Khan, Asma'
'Zhang, Shuquan'
'Khan, Tariq'
'Asghar, Muhammad Adnan'
'Luo, Junhua'

_publ_section_title
;
 [C6H14N]PbI3: a one-dimensional perovskite-like order--disorder phase
 transition material with semiconducting and switchable dielectric
 attributes
;
_journal_issue 4
_journal_name_full 'Inorganic Chemistry Frontiers'
_journal_page_first 897
_journal_paper_doi 10.1039/C7QI00722A
_journal_volume 5
_journal_year 2018
_chemical_formula_moiety 'C6 H14 N, Pb I3'
_chemical_formula_sum 'C6 H14 I3 N Pb'
_chemical_formula_weight 688.07
_chemical_name_common '1-Methylpiperidinium triiodoplumbate(II)'
_chemical_name_systematic '1-Methylpiperidinium triiodoplumbate(II)'
_space_group_IT_number 14
_space_group_name_Hall '-P 2yn'
_space_group_name_H-M_alt 'P 1 21/n 1'
_symmetry_cell_setting monoclinic
_symmetry_space_group_name_Hall '-P 2yn'
_symmetry_space_group_name_H-M 'P 1 21/n 1'
_atom_sites_solution_hydrogens geom
_atom_sites_solution_primary direct
_atom_sites_solution_secondary difmap
_audit_creation_method SHELXL-97
_audit_update_record
;
2017-09-29 deposited with the CCDC.
2018-01-26 downloaded from the CCDC.
;
_cell_angle_alpha 90.00
_cell_angle_beta 92.088(9)
_cell_angle_gamma 90.00
_cell_formula_units_Z 4
_cell_length_a 8.0435(8)
_cell_length_b 15.8720(16)
_cell_length_c 11.0048(13)
_cell_measurement_reflns_used 2863
_cell_measurement_temperature 180(2)
_cell_measurement_theta_max 28.7340
_cell_measurement_theta_min 3.6260
_cell_volume 1404.0(3)
_computing_molecular_graphics
;
 OLEX2: a complete structure solution, refinement and analysis program.
 Dolomanov et al., J. Appl. Cryst. (2009). 42, 339-341
;
_computing_publication_material
;
 OLEX2: a complete structure solution, refinement and analysis program.
 Dolomanov et al., J. Appl. Cryst. (2009). 42, 339-341
;
_computing_structure_refinement 'SHELXL-97 (Sheldrick, 1997)'
_computing_structure_solution 'SHELXS-97 (Sheldrick, 1990)'
_diffrn_ambient_temperature 180(2)
_diffrn_measured_fraction_theta_full 0.996
_diffrn_measured_fraction_theta_max 0.996
_diffrn_measurement_device_type 'SuperNova, Dual, Cu at zero, Atlas'
_diffrn_radiation_monochromator graphite
_diffrn_radiation_source 'fine-focus sealed tube'
_diffrn_radiation_type MoK\a
_diffrn_radiation_wavelength 0.71073
_diffrn_reflns_av_R_equivalents 0.0751
_diffrn_reflns_av_sigmaI/netI 0.0625
_diffrn_reflns_limit_h_max 9
_diffrn_reflns_limit_h_min -9
_diffrn_reflns_limit_k_max 18
_diffrn_reflns_limit_k_min -18
_diffrn_reflns_limit_l_max 13
_diffrn_reflns_limit_l_min -13
_diffrn_reflns_number 7598
_diffrn_reflns_theta_full 25.02
_diffrn_reflns_theta_max 25.02
_diffrn_reflns_theta_min 3.34
_exptl_absorpt_coefficient_mu 18.572
_exptl_absorpt_correction_T_max 1.00000
_exptl_absorpt_correction_T_min 0.20842
_exptl_absorpt_correction_type multi-scan
_exptl_absorpt_process_details
;
CrysAlisPro, Agilent Technologies,
Version 1.171.37.35 (release 13-08-2014 CrysAlis171 .NET)
(compiled Aug 13 2014,18:06:01)
Empirical absorption correction using spherical harmonics,
 implemented in SCALE3 ABSPACK scaling algorithm.
;
_exptl_crystal_colour Orange
_exptl_crystal_density_diffrn 3.255
_exptl_crystal_density_method 'not measured'
_exptl_crystal_description Block
_exptl_crystal_F_000 1192
_exptl_crystal_preparation 'Semiconducting and switchable dielectric properties'
_exptl_crystal_size_max 0.34
_exptl_crystal_size_mid 0.24
_exptl_crystal_size_min 0.20
_refine_diff_density_max 9.942
_refine_diff_density_min -2.849
_refine_diff_density_rms 0.838
_refine_ls_extinction_method none
_refine_ls_goodness_of_fit_ref 1.239
_refine_ls_hydrogen_treatment mixed
_refine_ls_matrix_type full
_refine_ls_number_parameters 104
_refine_ls_number_reflns 2462
_refine_ls_number_restraints 26
_refine_ls_restrained_S_all 1.235
_refine_ls_R_factor_all 0.1197
_refine_ls_R_factor_gt 0.1065
_refine_ls_shift/su_max 0.001
_refine_ls_shift/su_mean 0.000
_refine_ls_structure_factor_coef Fsqd
_refine_ls_weighting_details
;
calc w=1/[\s^2^(Fo^2^)+(0.2000P)^2^+0.0000P] where P=(Fo^2^+2Fc^2^)/3
;
_refine_ls_weighting_scheme calc
_refine_ls_wR_factor_gt 0.2949
_refine_ls_wR_factor_ref 0.3182
_reflns_number_gt 1914
_reflns_number_total 2462
_reflns_threshold_expression >2sigma(I)
_cod_data_source_file c7qi00722a2.cif
_cod_data_source_block 180K
_cod_depositor_comments
;
The following automatic conversions were performed:

data item '_symmetry_cell_setting' value 'Monoclinic' was changed to
'monoclinic' in accordance with the
/home/saulius/struct/COD-crude-data/automatic-downloads/DataCite-retrospective/RSC/depositions/lib/dictionaries/cif_core.dic
dictionary named 'cif_core.dic' version 2.4.2 last updated on
2011-04-26.

Automatic conversion script
Id: cif_fix_values 6909 2019-04-08 15:41:33Z antanas 
;
_cod_database_code 4349805

loop_
_symmetry_equiv_pos_as_xyz
'x, y, z'
'-x+1/2, y+1/2, -z+1/2'
'-x, -y, -z'
'x-1/2, -y-1/2, z-1/2'

loop_
_atom_site_label
_atom_site_type_symbol
_atom_site_fract_x
_atom_site_fract_y
_atom_site_fract_z
_atom_site_U_iso_or_equiv
_atom_site_adp_type
_atom_site_occupancy
_atom_site_symmetry_multiplicity
_atom_site_calc_flag
_atom_site_refinement_flags
Pb1 Pb 0.5000 0.5000 0.5000 0.0419(5) Uani 1 2 d S
Pb2 Pb 1.0000 0.5000 0.5000 0.0416(5) Uani 1 2 d S
I3 I 0.74775(19) 0.34638(8) 0.44598(16) 0.0511(6) Uani 1 1 d .
I4 I 1.2378(2) 0.46081(9) 0.27732(13) 0.0493(6) Uani 1 1 d .
I5 I 1.2590(2) 0.38669(9) 0.65984(15) 0.0539(6) Uani 1 1 d .
N7 N 0.221(3) 0.674(2) 0.118(2) 0.091(7) Uani 1 1 d DU
H7 H 0.2378 0.6239 0.1598 0.109 Uiso 1 1 calc R
C8 C 0.100(4) 0.643(2) 0.017(3) 0.081(8) Uani 1 1 d U
H8A H 0.0061 0.6135 0.0557 0.097 Uiso 1 1 calc R
H8B H 0.0535 0.6917 -0.0277 0.097 Uiso 1 1 calc R
C9 C 0.177(4) 0.583(2) -0.072(3) 0.089(9) Uani 1 1 d DU
H9A H 0.1680 0.5240 -0.0430 0.106 Uiso 1 1 calc R
H9B H 0.1172 0.5868 -0.1524 0.106 Uiso 1 1 calc R
C6 C 0.388(3) 0.690(2) 0.088(3) 0.076(8) Uani 1 1 d U
H6A H 0.3915 0.7445 0.0450 0.091 Uiso 1 1 calc R
H6B H 0.4554 0.6955 0.1641 0.091 Uiso 1 1 calc R
C10 C 0.356(4) 0.605(2) -0.086(3) 0.100(11) Uani 1 1 d DU
H10A H 0.4086 0.5556 -0.1235 0.120 Uiso 1 1 calc R
H10B H 0.3583 0.6511 -0.1459 0.120 Uiso 1 1 calc R
C11 C 0.464(5) 0.630(3) 0.015(4) 0.111(15) Uani 1 1 d .
H11A H 0.4941 0.5799 0.0654 0.134 Uiso 1 1 calc R
H11B H 0.5682 0.6538 -0.0157 0.134 Uiso 1 1 calc R
C12 C 0.146(5) 0.7231(15) 0.216(3) 0.093(12) Uani 1 1 d D
H12A H 0.0688 0.7649 0.1809 0.139 Uiso 1 1 calc R
H12B H 0.2337 0.7519 0.2646 0.139 Uiso 1 1 calc R
H12C H 0.0855 0.6848 0.2689 0.139 Uiso 1 1 calc R

loop_
_atom_site_aniso_label
_atom_site_aniso_U_11
_atom_site_aniso_U_22
_atom_site_aniso_U_33
_atom_site_aniso_U_23
_atom_site_aniso_U_13
_atom_site_aniso_U_12
Pb1 0.0363(10) 0.0286(8) 0.0604(9) 0.0019(4) -0.0013(6) 0.0012(4)
Pb2 0.0358(10) 0.0299(8) 0.0591(9) 0.0022(4) 0.0003(6) -0.0005(4)
I3 0.0486(12) 0.0287(9) 0.0758(12) -0.0056(6) -0.0020(7) 0.0009(6)
I4 0.0559(11) 0.0349(9) 0.0573(10) -0.0009(6) 0.0042(7) 0.0010(6)
I5 0.0532(12) 0.0410(10) 0.0673(11) 0.0153(7) -0.0022(8) -0.0032(7)
N7 0.089(17) 0.102(17) 0.082(14) -0.009(14) 0.019(13) -0.004(15)
C8 0.048(17) 0.087(18) 0.109(19) 0.018(16) 0.014(14) 0.000(15)
C9 0.09(2) 0.092(19) 0.084(17) -0.026(15) -0.003(16) 0.023(18)
C6 0.031(13) 0.10(2) 0.093(17) 0.023(17) -0.008(12) 0.001(15)
C10 0.10(2) 0.12(2) 0.078(19) -0.022(17) -0.011(18) 0.06(2)
C11 0.15(4) 0.08(2) 0.10(3) -0.03(2) 0.02(3) 0.00(3)
C12 0.15(3) 0.028(12) 0.11(2) 0.004(13) 0.07(2) -0.011(16)

loop_
_atom_type_symbol
_atom_type_description
_atom_type_scat_dispersion_real
_atom_type_scat_dispersion_imag
_atom_type_scat_source
H H 0.0000 0.0000 'International Tables Vol C Tables 4.2.6.8 and 6.1.1.4'
I I -0.4742 1.8119 'International Tables Vol C Tables 4.2.6.8 and 6.1.1.4'
Pb Pb -3.3944 10.1111 'International Tables Vol C Tables 4.2.6.8 and 6.1.1.4'
C C 0.0033 0.0016 'International Tables Vol C Tables 4.2.6.8 and 6.1.1.4'
N N 0.0061 0.0033 'International Tables Vol C Tables 4.2.6.8 and 6.1.1.4'

loop_
_geom_angle_atom_site_label_1
_geom_angle_atom_site_label_2
_geom_angle_atom_site_label_3
_geom_angle
_geom_angle_site_symmetry_1
_geom_angle_site_symmetry_3
Pb1 I5 Pb2 77.29(3) 1_655 .
Pb2 I3 Pb1 77.41(3) . .
Pb2 I4 Pb1 77.03(3) . 1_655
I3 Pb1 I3 180.0 3_666 .
I3 Pb1 I4 83.95(4) . 3_766
I3 Pb1 I4 83.95(4) 3_666 1_455
I3 Pb1 I4 96.05(4) . 1_455
I3 Pb1 I4 96.05(4) 3_666 3_766
I3 Pb2 I3 180.0 3_766 .
I3 Pb2 I4 95.80(4) . .
I3 Pb2 I4 84.20(4) . 3_766
I3 Pb2 I4 95.80(4) 3_766 3_766
I3 Pb2 I4 84.20(4) 3_766 .
I3 Pb2 I5 93.94(4) . .
I3 Pb2 I5 93.94(4) 3_766 3_766
I3 Pb2 I5 86.06(4) . 3_766
I3 Pb2 I5 86.06(4) 3_766 .
I4 Pb1 I4 180.0 1_455 3_766
I4 Pb2 I4 180.0 . 3_766
I4 Pb2 I5 94.72(4) 3_766 .
I4 Pb2 I5 94.72(4) . 3_766
I4 Pb2 I5 85.28(4) . .
I4 Pb2 I5 85.28(4) 3_766 3_766
I5 Pb1 I3 86.16(4) 1_455 3_666
I5 Pb1 I3 93.84(4) 3_766 3_666
I5 Pb1 I3 93.84(4) 1_455 .
I5 Pb1 I3 86.16(4) 3_766 .
I5 Pb1 I4 85.26(4) 1_455 1_455
I5 Pb1 I4 94.74(4) 1_455 3_766
I5 Pb1 I4 94.74(4) 3_766 1_455
I5 Pb1 I4 85.26(4) 3_766 3_766
I5 Pb1 I5 180.0 1_455 3_766
I5 Pb2 I5 180.0 3_766 .
C9 C8 N7 114(2) . .
C6 N7 C8 118(2) . .
C6 N7 C12 120(3) . .
C6 C11 C10 111(3) . .
C10 C9 C8 110(3) . .
C11 C6 N7 118(3) . .
C11 C10 C9 123(3) . .
C12 N7 C8 116(3) . .

loop_
_geom_bond_atom_site_label_1
_geom_bond_atom_site_label_2
_geom_bond_distance
_geom_bond_site_symmetry_2
Pb1 I3 3.2181(14) 3_666
Pb1 I3 3.2181(14) .
Pb1 I4 3.2348(16) 1_455
Pb1 I4 3.2348(16) 3_766
Pb1 I5 3.2148(16) 1_455
Pb1 I5 3.2148(16) 3_766
Pb2 I3 3.2137(14) 3_766
Pb2 I3 3.2137(14) .
Pb2 I4 3.2237(15) .
Pb2 I4 3.2237(15) 3_766
Pb2 I5 3.2252(16) 3_766
Pb2 I5 3.2252(16) .
I4 Pb1 3.2348(16) 1_655
I5 Pb1 3.2148(16) 1_655
N7 C8 1.54(4) .
N7 C6 1.41(4) .
N7 C12 1.475(10) .
C8 C9 1.52(5) .
C9 C10 1.490(10) .
C6 C11 1.39(4) .
C10 C11 1.45(5) .
